data_7028795
loop_
_publ_author_name
'Wu, Tong'
'Lin, Yue-Jian'
'Jin, Guo-Xin'

_publ_section_title
;
 Design and self-assembly of variform organometallic macrocycle with
 terminal imidazole-based bridging ligands utilizing joints twist and
 rotation.
;
_journal_issue 6
_journal_name_full 'Dalton transactions (Cambridge, England : 2003)'
_journal_page_first 2356
_journal_page_last 2360
_journal_paper_doi 10.1039/c3dt52724g
_journal_volume 43
_journal_year 2014
_chemical_formula_sum 'C84 H116 F6 N8 O14 Rh2 S2'
_chemical_formula_weight 1845.78
_chemical_name_systematic
; 
 ? 
;
_space_group_crystal_system monoclinic
_space_group_IT_number 15
_space_group_name_Hall '-C 2yc'
_space_group_name_H-M_alt 'C 1 2/c 1'
_symmetry_space_group_name_Hall '-C 2yc'
_symmetry_space_group_name_H-M 'C 1 2/c 1'
_atom_sites_solution_hydrogens geom
_audit_creation_method SHELXL-2013
_cell_angle_alpha 90
_cell_angle_beta 123.1350(10)
_cell_angle_gamma 90
_cell_formula_units_Z 8
_cell_length_a 36.307(3)
_cell_length_b 16.2368(14)
_cell_length_c 28.488(2)
_cell_measurement_reflns_used 4062
_cell_measurement_temperature 173(2)
_cell_measurement_theta_max 22.42
_cell_measurement_theta_min 2.19
_cell_volume 14063(2)
_computing_cell_refinement 'Bruker SAINT'
_computing_data_collection 'Bruker APEX2'
_computing_data_reduction 'Bruker SAINT'
_computing_molecular_graphics 'Bruker SHELXTL'
_computing_publication_material 'Bruker SHELXTL'
_computing_structure_refinement 'SHELXL-2013 (Sheldrick, 2013)'
_computing_structure_solution 'SHELXS-97 (Sheldrick, 2008)'
_diffrn_ambient_temperature 173(2)
_diffrn_measured_fraction_theta_full 0.996
_diffrn_measured_fraction_theta_max 0.992
_diffrn_measurement_device_type 'Bruker APEX-II CCD'
_diffrn_measurement_method '\f and \w scans'
_diffrn_radiation_type MoK\a
_diffrn_radiation_wavelength 0.71073
_diffrn_reflns_av_R_equivalents 0.0887
_diffrn_reflns_av_unetI/netI 0.1146
_diffrn_reflns_Laue_measured_fraction_full 0.996
_diffrn_reflns_Laue_measured_fraction_max 0.992
_diffrn_reflns_limit_h_max 44
_diffrn_reflns_limit_h_min -47
_diffrn_reflns_limit_k_max 16
_diffrn_reflns_limit_k_min -21
_diffrn_reflns_limit_l_max 36
_diffrn_reflns_limit_l_min -31
_diffrn_reflns_number 51385
_diffrn_reflns_point_group_measured_fraction_full 0.996
_diffrn_reflns_point_group_measured_fraction_max 0.992
_diffrn_reflns_theta_full 25.242
_diffrn_reflns_theta_max 27.544
_diffrn_reflns_theta_min 1.486
_exptl_absorpt_coefficient_mu 0.626
_exptl_absorpt_correction_T_max 0.746
_exptl_absorpt_correction_T_min 0.679
_exptl_absorpt_correction_type multi-scan
_exptl_absorpt_process_details sadabs
_exptl_crystal_colour yellow
_exptl_crystal_density_diffrn 1.744
_exptl_crystal_description prism
_exptl_crystal_F_000 7712
_exptl_crystal_size_max 0.110
_exptl_crystal_size_mid 0.060
_exptl_crystal_size_min 0.050
_platon_squeeze_details
; 
 In asymmetric unit of 3b, there were disordered solvents 
 (three diethyl ether and four methanol molecules) which 
 could not be restrained properly. Therefore, SQUEEZE 
 algorithm was used to omit them. 
;
_refine_diff_density_max 1.438
_refine_diff_density_min -1.555
_refine_diff_density_rms 0.114
_refine_ls_extinction_method none
_refine_ls_goodness_of_fit_ref 0.933
_refine_ls_hydrogen_treatment constr
_refine_ls_matrix_type full
_refine_ls_number_parameters 835
_refine_ls_number_reflns 16108
_refine_ls_number_restraints 16
_refine_ls_restrained_S_all 0.945
_refine_ls_R_factor_all 0.1218
_refine_ls_R_factor_gt 0.0599
_refine_ls_shift/su_max 0.003
_refine_ls_shift/su_mean 0.000
_refine_ls_structure_factor_coef Fsqd
_refine_ls_weighting_details
; 
 w=1/[\s^2^(Fo^2^)+(0.0807P)^2^] 
 where P=(Fo^2^+2Fc^2^)/3 
;
_refine_ls_weighting_scheme calc
_refine_ls_wR_factor_gt 0.1364
_refine_ls_wR_factor_ref 0.1599
_reflns_Friedel_coverage 0.000
_reflns_number_gt 8939
_reflns_number_total 16108
_reflns_threshold_expression 'I > 2\s(I)'
_cod_data_source_file c3dt52724g.txt
_cod_data_source_block 3b
_cod_database_code 7028795
_shelx_space_group_comment
; 
The symmetry employed for this shelxl refinement is uniquely defined 
by the following loop, which should always be used as a source of 
symmetry information in preference to the above space-group names. 
They are only intended as comments. 
;
_shelx_estimated_absorpt_t_min 0.934
_shelx_estimated_absorpt_t_max 0.969
_shelxl_version_number 2013-2

loop_
_space_group_symop_operation_xyz
'x, y, z'
'-x, y, -z+1/2'
'x+1/2, y+1/2, z'
'-x+1/2, y+1/2, -z+1/2'
'-x, -y, -z'
'x, -y, z-1/2'
'-x+1/2, -y+1/2, -z'
'x+1/2, -y+1/2, z-1/2'

loop_
_atom_site_label
_atom_site_type_symbol
_atom_site_fract_x
_atom_site_fract_y
_atom_site_fract_z
_atom_site_U_iso_or_equiv
_atom_site_adp_type
_atom_site_occupancy
_atom_site_site_symmetry_order
_atom_site_calc_flag
_atom_site_refinement_flags_posn
_atom_site_refinement_flags_adp
Rh1 Rh 0.06567(2) 0.17280(2) 0.94898(2) 0.02376(11) Uani 1 1 d . .
Rh2 Rh 0.19643(2) -0.06812(3) 1.05299(2) 0.02548(11) Uani 1 1 d . .
N1 N 0.07305(13) 0.0413(3) 0.95738(17) 0.0278(10) Uani 1 1 d . .
N2 N 0.13746(14) 0.1639(3) 1.00299(17) 0.0272(9) Uani 1 1 d . .
N3 N 0.19037(13) 0.0645(3) 1.04524(16) 0.0255(9) Uani 1 1 d . .
N4 N 0.12699(13) -0.0558(3) 0.99964(17) 0.0273(9) Uani 1 1 d . .
N5 N 0.07423(14) 0.1627(3) 0.88198(17) 0.0294(10) Uani 1 1 d . .
N6 N 0.09384(14) 0.1931(3) 0.82380(17) 0.0297(10) Uani 1 1 d . .
N7 N 0.22186(14) -0.0384(3) 0.92537(17) 0.0295(10) Uani 1 1 d . .
N8 N 0.19838(14) -0.0643(3) 0.98055(17) 0.0289(10) Uani 1 1 d . .
O1 O 0.15458(13) 1.0431(3) 0.72424(16) 0.0437(10) Uani 1 1 d . .
O2 O 0.09021(13) 0.9894(3) 0.63918(15) 0.0459(11) Uani 1 1 d . .
O3 O 0.09241(14) 0.9918(3) 0.72578(18) 0.0493(11) Uani 1 1 d . .
O4 O 0.16153(16) 0.5286(4) 0.92163(19) 0.0770(17) Uani 1 1 d . .
O5 O 0.10870(18) 0.4257(3) 0.9003(2) 0.0793(16) Uani 1 1 d . .
O6 O 0.0969(2) 0.5171(5) 0.8222(3) 0.114(2) Uani 1 1 d D .
S1 S 0.11661(5) 0.98960(9) 0.69920(6) 0.0350(3) Uani 1 1 d . .
S2 S 0.11817(6) 0.50381(13) 0.89188(10) 0.0813(7) Uani 1 1 d D .
F1 F 0.11111(12) 0.8281(2) 0.69761(14) 0.0523(9) Uani 1 1 d . .
F2 F 0.16344(11) 0.8745(2) 0.69208(14) 0.0480(9) Uani 1 1 d . .
F3 F 0.16806(11) 0.8764(2) 0.77082(13) 0.0523(10) Uani 1 1 d . .
F4 F 0.0459(3) 0.5651(9) 0.8568(7) 0.336(8) Uani 1 1 d D .
F5 F 0.1020(2) 0.5683(5) 0.9504(3) 0.160(3) Uani 1 1 d . .
F6 F 0.0910(5) 0.6473(6) 0.8727(7) 0.307(7) Uani 1 1 d . U
C1 C 0.05402(17) -0.0354(3) 0.9369(2) 0.0273(11) Uani 1 1 d . .
C2 C 0.01059(17) -0.0557(4) 0.8959(2) 0.0334(13) Uani 1 1 d . .
H2 H -0.0118 -0.0151 0.8780 0.040 Uiso 1 1 calc R U
C3 C 0.00189(19) -0.1399(4) 0.8825(2) 0.0387(14) Uani 1 1 d . .
H3 H -0.0273 -0.1566 0.8548 0.046 Uiso 1 1 calc R U
C4 C 0.0343(2) -0.1988(4) 0.9082(2) 0.0421(15) Uani 1 1 d . .
H4 H 0.0268 -0.2550 0.8982 0.051 Uiso 1 1 calc R U
C5 C 0.07736(18) -0.1781(3) 0.9483(2) 0.0363(13) Uani 1 1 d . .
H5 H 0.0997 -0.2190 0.9653 0.044 Uiso 1 1 calc R U
C6 C 0.08711(16) -0.0952(3) 0.9630(2) 0.0271(11) Uani 1 1 d . .
C7 C 0.11549(16) 0.0219(3) 0.9933(2) 0.0251(11) Uani 1 1 d . .
C8 C 0.14818(16) 0.0848(3) 1.0169(2) 0.0256(11) Uani 1 1 d . .
C9 C 0.17806(16) 0.2010(3) 1.0245(2) 0.0257(11) Uani 1 1 d . .
C10 C 0.18922(17) 0.2822(3) 1.0213(2) 0.0294(12) Uani 1 1 d . .
H10 H 0.1674 0.3236 1.0026 0.035 Uiso 1 1 calc R U
C11 C 0.23327(18) 0.2994(3) 1.0466(2) 0.0330(13) Uani 1 1 d . .
H11 H 0.2418 0.3545 1.0460 0.040 Uiso 1 1 calc R U
C12 C 0.26585(18) 0.2396(4) 1.0729(2) 0.0345(13) Uani 1 1 d . .
H12 H 0.2958 0.2549 1.0898 0.041 Uiso 1 1 calc R U
C13 C 0.25555(17) 0.1585(4) 1.0750(2) 0.0315(12) Uani 1 1 d . .
H13 H 0.2777 0.1173 1.0921 0.038 Uiso 1 1 calc R U
C14 C 0.21125(17) 0.1397(3) 1.0509(2) 0.0269(11) Uani 1 1 d . .
C15 C 0.09214(17) 0.2197(3) 0.8673(2) 0.0305(12) Uani 1 1 d . .
H15 H 0.1023 0.2718 0.8849 0.037 Uiso 1 1 calc R U
C16 C 0.07655(19) 0.1155(4) 0.8106(2) 0.0370(13) Uani 1 1 d . .
H16 H 0.0739 0.0811 0.7819 0.044 Uiso 1 1 calc R U
C17 C 0.0639(2) 0.0968(4) 0.8460(2) 0.0404(14) Uani 1 1 d . .
H17 H 0.0503 0.0469 0.8461 0.049 Uiso 1 1 calc R U
C18 C 0.11123(17) 0.2398(3) 0.7970(2) 0.0293(12) Uani 1 1 d . .
C19 C 0.13377(17) 0.1981(3) 0.7775(2) 0.0332(13) Uani 1 1 d . .
H19 H 0.1383 0.1403 0.7826 0.040 Uiso 1 1 calc R U
C20 C 0.14961(18) 0.2431(4) 0.7504(2) 0.0329(13) Uani 1 1 d . .
H20 H 0.1645 0.2154 0.7360 0.040 Uiso 1 1 calc R U
C21 C 0.14389(18) 0.3270(4) 0.7443(2) 0.0365(13) Uani 1 1 d . .
C22 C 0.12022(19) 0.3659(4) 0.7631(2) 0.0396(14) Uani 1 1 d . .
H22 H 0.1151 0.4236 0.7577 0.048 Uiso 1 1 calc R U
C23 C 0.10401(18) 0.3218(4) 0.7894(2) 0.0351(13) Uani 1 1 d . .
H23 H 0.0879 0.3490 0.8022 0.042 Uiso 1 1 calc R U
C24 C 0.1599(2) 0.3775(4) 0.7155(2) 0.0428(15) Uani 1 1 d . .
H24 H 0.1422 0.4236 0.6953 0.051 Uiso 1 1 calc R U
C25 C 0.1959(2) 0.3674(4) 0.7141(2) 0.0427(15) Uani 1 1 d . .
H25 H 0.1986 0.4036 0.6900 0.051 Uiso 1 1 calc R U
C26 C 0.23126(19) 0.3086(4) 0.7445(2) 0.0375(14) Uani 1 1 d . .
C27 C 0.25165(19) 0.2747(4) 0.7183(2) 0.0393(14) Uani 1 1 d . .
H27 H 0.2428 0.2927 0.6819 0.047 Uiso 1 1 calc R U
C28 C 0.2839(2) 0.2164(4) 0.7450(2) 0.0417(15) Uani 1 1 d . .
H28 H 0.2969 0.1947 0.7264 0.050 Uiso 1 1 calc R U
C29 C 0.29804(19) 0.1880(4) 0.7979(2) 0.0367(13) Uani 1 1 d . .
C30 C 0.28033(19) 0.2267(4) 0.8259(2) 0.0374(14) Uani 1 1 d . .
H30 H 0.2911 0.2124 0.8636 0.045 Uiso 1 1 calc R U
C31 C 0.24804(19) 0.2842(4) 0.7994(2) 0.0373(14) Uani 1 1 d . .
H31 H 0.2365 0.3085 0.8190 0.045 Uiso 1 1 calc R U
C32 C 0.3323(2) 0.1249(4) 0.8245(2) 0.0432(15) Uani 1 1 d . .
H32 H 0.3544 0.1279 0.8163 0.052 Uiso 1 1 calc R U
C33 C 0.3368(2) 0.0641(4) 0.8582(2) 0.0420(15) Uani 1 1 d . .
H33 H 0.3631 0.0328 0.8741 0.050 Uiso 1 1 calc R U
C34 C 0.30586(19) 0.0392(3) 0.8741(2) 0.0338(13) Uani 1 1 d . .
C35 C 0.26026(18) 0.0445(3) 0.8382(2) 0.0341(13) Uani 1 1 d . .
H35 H 0.2479 0.0668 0.8017 0.041 Uiso 1 1 calc R U
C36 C 0.23253(19) 0.0183(3) 0.8542(2) 0.0338(13) Uani 1 1 d . .
H36 H 0.2015 0.0220 0.8289 0.041 Uiso 1 1 calc R U
C37 C 0.25056(18) -0.0135(3) 0.9079(2) 0.0313(12) Uani 1 1 d . .
C38 C 0.29494(17) -0.0208(3) 0.9436(2) 0.0306(12) Uani 1 1 d . .
H38 H 0.3071 -0.0436 0.9800 0.037 Uiso 1 1 calc R U
C39 C 0.32193(19) 0.0053(3) 0.9266(2) 0.0342(13) Uani 1 1 d . .
H39 H 0.3528 -0.0002 0.9518 0.041 Uiso 1 1 calc R U
C40 C 0.23185(19) -0.0376(3) 0.9788(2) 0.0321(12) Uani 1 1 d . .
H40 H 0.2592 -0.0200 1.0105 0.039 Uiso 1 1 calc R U
C41 C 0.1660(2) -0.0828(4) 0.9270(2) 0.0432(15) Uani 1 1 d . .
H41 H 0.1378 -0.1039 0.9153 0.052 Uiso 1 1 calc R U
C42 C 0.17996(19) -0.0668(4) 0.8935(2) 0.0464(16) Uani 1 1 d . .
H42 H 0.1634 -0.0740 0.8540 0.056 Uiso 1 1 calc R U
C43 C -0.00160(16) 0.2064(3) 0.9119(2) 0.0278(11) Uani 1 1 d . .
C44 C 0.01517(17) 0.1755(3) 0.9675(2) 0.0313(12) Uani 1 1 d . .
C45 C 0.05172(17) 0.2241(3) 1.0063(2) 0.0313(12) Uani 1 1 d . .
C46 C 0.05639(17) 0.2909(3) 0.9753(2) 0.0291(12) Uani 1 1 d . .
C47 C 0.02277(16) 0.2788(3) 0.9171(2) 0.0283(11) Uani 1 1 d . .
C48 C -0.04089(18) 0.1754(4) 0.8586(2) 0.0436(15) Uani 1 1 d . .
H48A H -0.0669 0.2072 0.8498 0.065 Uiso 1 1 calc R U
H48B H -0.0456 0.1171 0.8629 0.065 Uiso 1 1 calc R U
H48C H -0.0361 0.1815 0.8282 0.065 Uiso 1 1 calc R U
C49 C -0.0019(2) 0.1040(4) 0.9818(3) 0.0436(15) Uani 1 1 d . .
H49A H 0.0225 0.0755 1.0143 0.065 Uiso 1 1 calc R U
H49B H -0.0165 0.0661 0.9498 0.065 Uiso 1 1 calc R U
H49C H -0.0231 0.1228 0.9907 0.065 Uiso 1 1 calc R U
C50 C 0.0788(2) 0.2141(4) 1.0686(2) 0.0438(15) Uani 1 1 d . .
H50A H 0.0674 0.2503 1.0853 0.066 Uiso 1 1 calc R U
H50B H 0.1094 0.2287 1.0831 0.066 Uiso 1 1 calc R U
H50C H 0.0774 0.1568 1.0781 0.066 Uiso 1 1 calc R U
C51 C 0.08727(19) 0.3604(4) 1.0004(2) 0.0395(14) Uani 1 1 d . .
H51A H 0.0943 0.3806 0.9738 0.059 Uiso 1 1 calc R U
H51B H 0.1143 0.3421 1.0348 0.059 Uiso 1 1 calc R U
H51C H 0.0738 0.4048 1.0093 0.059 Uiso 1 1 calc R U
C52 C 0.01311(19) 0.3338(4) 0.8699(2) 0.0457(15) Uani 1 1 d . .
H52A H 0.0086 0.3005 0.8385 0.069 Uiso 1 1 calc R U
H52B H 0.0379 0.3715 0.8822 0.069 Uiso 1 1 calc R U
H52C H -0.0136 0.3658 0.8578 0.069 Uiso 1 1 calc R U
C53 C 0.24950(19) -0.1550(4) 1.0997(2) 0.0359(14) Uani 1 1 d . .
C54 C 0.25718(17) -0.0832(3) 1.1331(2) 0.0308(12) Uani 1 1 d . .
C55 C 0.22156(18) -0.0765(3) 1.1405(2) 0.0320(12) Uani 1 1 d . .
C56 C 0.19180(18) -0.1427(3) 1.1122(2) 0.0320(12) Uani 1 1 d . .
C57 C 0.20856(18) -0.1904(3) 1.0849(2) 0.0333(13) Uani 1 1 d . .
C58 C 0.2797(2) -0.1896(4) 1.0840(3) 0.0528(17) Uani 1 1 d . .
H58A H 0.2965 -0.2355 1.1091 0.079 Uiso 1 1 calc R U
H58B H 0.3000 -0.1466 1.0875 0.079 Uiso 1 1 calc R U
H58C H 0.2623 -0.2094 1.0452 0.079 Uiso 1 1 calc R U
C59 C 0.29758(19) -0.0305(4) 1.1615(2) 0.0462(16) Uani 1 1 d . .
H59A H 0.2908 0.0228 1.1711 0.069 Uiso 1 1 calc R U
H59B H 0.3077 -0.0220 1.1362 0.069 Uiso 1 1 calc R U
H59C H 0.3208 -0.0579 1.1957 0.069 Uiso 1 1 calc R U
C60 C 0.2181(2) -0.0104(4) 1.1748(3) 0.0535(18) Uani 1 1 d . .
H60A H 0.1913 -0.0187 1.1746 0.080 Uiso 1 1 calc R U
H60B H 0.2171 0.0436 1.1588 0.080 Uiso 1 1 calc R U
H60C H 0.2438 -0.0131 1.2135 0.080 Uiso 1 1 calc R U
C61 C 0.1516(2) -0.1596(4) 1.1110(3) 0.0446(15) Uani 1 1 d . .
H61A H 0.1576 -0.2020 1.1388 0.067 Uiso 1 1 calc R U
H61B H 0.1285 -0.1791 1.0736 0.067 Uiso 1 1 calc R U
H61C H 0.1417 -0.1091 1.1197 0.067 Uiso 1 1 calc R U
C62 C 0.1908(2) -0.2703(4) 1.0546(2) 0.0465(16) Uani 1 1 d . .
H62A H 0.1881 -0.2677 1.0185 0.070 Uiso 1 1 calc R U
H62B H 0.1618 -0.2805 1.0483 0.070 Uiso 1 1 calc R U
H62C H 0.2109 -0.3150 1.0772 0.070 Uiso 1 1 calc R U
C63 C 0.14094(18) 0.8877(4) 0.7161(2) 0.0348(13) Uani 1 1 d . .
C64 C 0.0898(4) 0.5774(10) 0.8998(6) 0.135(4) Uiso 1 1 d D .
C65 C 0.4288(4) 0.8535(8) 0.9473(6) 0.152(5) Uani 1 1 d D .
H65A H 0.4010 0.8757 0.9400 0.227 Uiso 1 1 calc R U
H65B H 0.4461 0.8313 0.9855 0.227 Uiso 1 1 calc R U
H65C H 0.4226 0.8095 0.9205 0.227 Uiso 1 1 calc R U
C66 C 0.4527(6) 0.9167(12) 0.9417(8) 0.185(7) Uiso 1 1 d D .
H66A H 0.4666 0.9457 0.9781 0.222 Uiso 1 1 calc R U
H66B H 0.4770 0.8863 0.9433 0.222 Uiso 1 1 calc R U
C67 C 0.4662(6) 1.0478(17) 0.8977(9) 0.252(12) Uani 1 1 d D .
H67A H 0.4975 1.0334 0.9149 0.302 Uiso 1 1 calc R U
H67B H 0.4650 1.0959 0.9182 0.302 Uiso 1 1 calc R U
C68 C 0.4466(8) 1.0719(16) 0.8373(9) 0.319(15) Uiso 1 1 d D .
H68A H 0.4577 1.0349 0.8206 0.478 Uiso 1 1 calc R U
H68B H 0.4549 1.1287 0.8357 0.478 Uiso 1 1 calc R U
H68C H 0.4145 1.0676 0.8166 0.478 Uiso 1 1 calc R U
O7 O 0.4445(4) 0.9798(11) 0.9047(8) 0.259(7) Uani 1 1 d . U

loop_
_atom_site_aniso_label
_atom_site_aniso_U_11
_atom_site_aniso_U_22
_atom_site_aniso_U_33
_atom_site_aniso_U_23
_atom_site_aniso_U_13
_atom_site_aniso_U_12
Rh1 0.0281(2) 0.0204(2) 0.0235(2) -0.00027(16) 0.01458(17) -0.00242(17)
Rh2 0.0314(2) 0.0206(2) 0.0230(2) 0.00201(17) 0.01402(17) -0.00012(18)
N1 0.030(2) 0.023(2) 0.029(2) 0.0009(18) 0.015(2) -0.0060(19)
N2 0.034(2) 0.020(2) 0.030(2) -0.0035(18) 0.019(2) -0.0050(19)
N3 0.029(2) 0.020(2) 0.026(2) 0.0006(18) 0.0136(19) -0.0044(18)
N4 0.031(2) 0.023(2) 0.029(2) 0.0002(18) 0.0171(19) -0.0030(18)
N5 0.038(3) 0.021(2) 0.033(2) -0.0036(19) 0.022(2) -0.0044(19)
N6 0.038(3) 0.027(3) 0.027(2) -0.0001(18) 0.020(2) -0.002(2)
N7 0.037(3) 0.027(2) 0.028(2) -0.0019(19) 0.020(2) -0.001(2)
N8 0.036(2) 0.023(2) 0.029(2) 0.0029(19) 0.018(2) -0.001(2)
O1 0.042(2) 0.045(3) 0.043(2) -0.0084(19) 0.022(2) -0.004(2)
O2 0.043(2) 0.048(3) 0.034(2) 0.0003(19) 0.0123(19) 0.011(2)
O3 0.060(3) 0.047(3) 0.063(3) 0.000(2) 0.048(2) 0.008(2)
O4 0.060(3) 0.119(5) 0.052(3) -0.010(3) 0.030(3) -0.037(3)
O5 0.094(4) 0.060(4) 0.103(4) 0.002(3) 0.066(4) -0.015(3)
O6 0.109(5) 0.124(6) 0.128(6) -0.041(5) 0.078(5) -0.022(5)
S1 0.0358(8) 0.0338(8) 0.0364(8) -0.0022(6) 0.0203(7) 0.0073(6)
S2 0.0477(11) 0.0471(12) 0.1007(17) 0.0136(11) 0.0095(11) -0.0077(9)
F1 0.055(2) 0.040(2) 0.057(2) -0.0020(18) 0.0275(19) -0.0010(18)
F2 0.055(2) 0.046(2) 0.053(2) 0.0055(17) 0.0359(18) 0.0216(17)
F3 0.061(2) 0.051(2) 0.0285(18) 0.0014(16) 0.0144(17) 0.0141(18)
F4 0.094(6) 0.351(18) 0.48(2) 0.053(15) 0.105(10) 0.099(8)
F5 0.139(5) 0.268(10) 0.095(4) 0.057(5) 0.079(4) 0.054(6)
F6 0.393(17) 0.115(8) 0.54(2) 0.137(11) 0.338(16) 0.126(9)
C1 0.033(3) 0.028(3) 0.027(3) 0.001(2) 0.020(2) -0.001(2)
C2 0.031(3) 0.039(4) 0.030(3) -0.006(2) 0.017(2) -0.006(2)
C3 0.033(3) 0.037(4) 0.042(3) -0.014(3) 0.018(3) -0.012(3)
C4 0.052(4) 0.027(3) 0.048(4) -0.013(3) 0.028(3) -0.014(3)
C5 0.039(3) 0.023(3) 0.043(3) -0.003(2) 0.020(3) -0.006(2)
C6 0.031(3) 0.024(3) 0.030(3) -0.002(2) 0.020(2) -0.009(2)
C7 0.029(3) 0.018(3) 0.025(3) 0.000(2) 0.012(2) -0.002(2)
C8 0.028(3) 0.024(3) 0.024(3) -0.001(2) 0.014(2) -0.007(2)
C9 0.030(3) 0.026(3) 0.024(3) -0.001(2) 0.016(2) -0.003(2)
C10 0.037(3) 0.023(3) 0.028(3) -0.004(2) 0.018(2) -0.003(2)
C11 0.040(3) 0.028(3) 0.036(3) -0.008(2) 0.024(3) -0.013(3)
C12 0.030(3) 0.036(3) 0.034(3) -0.009(2) 0.015(3) -0.012(3)
C13 0.031(3) 0.037(3) 0.022(3) -0.001(2) 0.011(2) -0.002(2)
C14 0.036(3) 0.022(3) 0.023(3) -0.005(2) 0.017(2) -0.008(2)
C15 0.040(3) 0.025(3) 0.029(3) -0.004(2) 0.021(3) -0.001(2)
C16 0.054(4) 0.030(3) 0.033(3) -0.011(2) 0.027(3) -0.010(3)
C17 0.060(4) 0.030(3) 0.039(3) -0.012(3) 0.032(3) -0.017(3)
C18 0.036(3) 0.033(3) 0.023(3) 0.000(2) 0.019(2) -0.004(2)
C19 0.039(3) 0.028(3) 0.030(3) 0.000(2) 0.018(3) -0.006(2)
C20 0.038(3) 0.037(3) 0.026(3) -0.005(2) 0.018(2) -0.003(3)
C21 0.042(3) 0.042(4) 0.032(3) 0.003(3) 0.024(3) -0.004(3)
C22 0.052(4) 0.030(3) 0.040(3) 0.004(3) 0.027(3) 0.005(3)
C23 0.042(3) 0.033(3) 0.038(3) 0.000(3) 0.027(3) 0.004(3)
C24 0.058(4) 0.040(4) 0.036(3) 0.006(3) 0.029(3) -0.004(3)
C25 0.053(4) 0.042(4) 0.039(3) -0.002(3) 0.029(3) -0.010(3)
C26 0.044(3) 0.039(4) 0.035(3) -0.011(3) 0.025(3) -0.020(3)
C27 0.049(4) 0.045(4) 0.027(3) -0.006(3) 0.023(3) -0.014(3)
C28 0.053(4) 0.049(4) 0.031(3) -0.014(3) 0.028(3) -0.020(3)
C29 0.042(3) 0.035(4) 0.039(3) -0.013(3) 0.026(3) -0.014(3)
C30 0.048(4) 0.044(4) 0.027(3) -0.006(3) 0.025(3) -0.012(3)
C31 0.052(4) 0.036(4) 0.027(3) -0.009(2) 0.024(3) -0.014(3)
C32 0.057(4) 0.041(4) 0.044(3) -0.013(3) 0.035(3) -0.012(3)
C33 0.044(3) 0.048(4) 0.038(3) -0.015(3) 0.024(3) -0.011(3)
C34 0.047(3) 0.023(3) 0.034(3) -0.009(2) 0.024(3) -0.006(2)
C35 0.044(3) 0.031(3) 0.026(3) -0.006(2) 0.018(3) -0.009(3)
C36 0.038(3) 0.032(3) 0.031(3) -0.007(2) 0.019(3) -0.008(3)
C37 0.045(3) 0.025(3) 0.030(3) -0.008(2) 0.024(3) -0.003(2)
C38 0.040(3) 0.021(3) 0.032(3) -0.004(2) 0.020(3) -0.003(2)
C39 0.040(3) 0.027(3) 0.040(3) -0.011(2) 0.024(3) -0.007(2)
C40 0.042(3) 0.027(3) 0.025(3) 0.003(2) 0.017(2) 0.005(2)
C41 0.043(3) 0.059(4) 0.028(3) -0.011(3) 0.019(3) -0.014(3)
C42 0.038(3) 0.069(5) 0.025(3) -0.009(3) 0.013(3) -0.018(3)
C43 0.025(3) 0.024(3) 0.030(3) 0.001(2) 0.012(2) 0.008(2)
C44 0.039(3) 0.025(3) 0.041(3) 0.000(2) 0.029(3) -0.001(2)
C45 0.040(3) 0.030(3) 0.033(3) 0.000(2) 0.025(3) -0.001(2)
C46 0.036(3) 0.021(3) 0.036(3) 0.002(2) 0.024(3) 0.006(2)
C47 0.028(3) 0.023(3) 0.033(3) 0.005(2) 0.017(2) 0.004(2)
C48 0.031(3) 0.042(4) 0.041(3) -0.002(3) 0.009(3) 0.002(3)
C49 0.057(4) 0.041(4) 0.052(4) 0.002(3) 0.042(3) -0.004(3)
C50 0.060(4) 0.047(4) 0.030(3) -0.002(3) 0.029(3) 0.002(3)
C51 0.041(3) 0.029(3) 0.048(3) -0.012(3) 0.024(3) -0.005(3)
C52 0.040(3) 0.043(4) 0.044(3) 0.013(3) 0.016(3) 0.005(3)
C53 0.048(3) 0.031(3) 0.025(3) 0.014(2) 0.018(3) 0.012(3)
C54 0.032(3) 0.031(3) 0.020(3) 0.009(2) 0.009(2) -0.003(2)
C55 0.046(3) 0.025(3) 0.023(3) 0.004(2) 0.017(2) 0.004(2)
C56 0.039(3) 0.027(3) 0.025(3) 0.010(2) 0.014(2) 0.006(2)
C57 0.043(3) 0.021(3) 0.026(3) 0.007(2) 0.012(2) 0.000(2)
C58 0.050(4) 0.053(5) 0.055(4) 0.010(3) 0.029(3) 0.022(3)
C59 0.044(4) 0.046(4) 0.031(3) 0.007(3) 0.010(3) -0.010(3)
C60 0.082(5) 0.046(4) 0.039(3) -0.008(3) 0.037(4) -0.003(4)
C61 0.052(4) 0.037(4) 0.048(4) 0.012(3) 0.030(3) -0.002(3)
C62 0.065(4) 0.022(3) 0.046(4) -0.002(3) 0.026(3) 0.001(3)
C63 0.038(3) 0.035(3) 0.027(3) -0.003(2) 0.015(3) 0.003(3)
C65 0.114(10) 0.120(11) 0.160(12) 0.001(9) 0.036(9) -0.018(9)
C67 0.189(18) 0.38(4) 0.28(3) -0.01(2) 0.19(2) -0.07(2)
O7 0.147(9) 0.206(12) 0.339(15) -0.014(11) 0.079(9) 0.068(9)

loop_
_atom_type_symbol
_atom_type_description
_atom_type_scat_dispersion_real
_atom_type_scat_dispersion_imag
_atom_type_scat_source
C C 0.0033 0.0016 'International Tables Vol C Tables 4.2.6.8 and 6.1.1.4'
H H 0.0000 0.0000 'International Tables Vol C Tables 4.2.6.8 and 6.1.1.4'
N N 0.0061 0.0033 'International Tables Vol C Tables 4.2.6.8 and 6.1.1.4'
O O 0.0106 0.0060 'International Tables Vol C Tables 4.2.6.8 and 6.1.1.4'
F F 0.0171 0.0103 'International Tables Vol C Tables 4.2.6.8 and 6.1.1.4'
S S 0.1246 0.1234 'International Tables Vol C Tables 4.2.6.8 and 6.1.1.4'
Rh Rh -1.1178 0.9187 'International Tables Vol C Tables 4.2.6.8 and 6.1.1.4'

loop_
_geom_angle_atom_site_label_1
_geom_angle_atom_site_label_2
_geom_angle_atom_site_label_3
_geom_angle
N5 Rh1 C45 160.67(19)
N5 Rh1 C43 105.56(18)
C45 Rh1 C43 65.9(2)
N5 Rh1 N1 87.29(16)
C45 Rh1 N1 111.80(19)
C43 Rh1 N1 110.36(18)
N5 Rh1 C46 121.03(18)
C45 Rh1 C46 40.03(19)
C43 Rh1 C46 65.8(2)
N1 Rh1 C46 151.66(17)
N5 Rh1 C47 96.36(18)
C45 Rh1 C47 65.9(2)
C43 Rh1 C47 38.89(19)
N1 Rh1 C47 148.84(18)
C46 Rh1 C47 38.96(19)
N5 Rh1 C44 141.94(19)
C45 Rh1 C44 38.5(2)
C43 Rh1 C44 39.08(19)
N1 Rh1 C44 93.65(18)
C46 Rh1 C44 65.3(2)
C47 Rh1 C44 64.8(2)
N5 Rh1 N2 85.58(16)
C45 Rh1 N2 100.23(18)
C43 Rh1 N2 164.69(17)
N1 Rh1 N2 80.13(15)
C46 Rh1 N2 99.59(18)
C47 Rh1 N2 130.95(18)
C44 Rh1 N2 132.10(18)
N8 Rh2 N4 87.63(16)
N8 Rh2 C57 109.66(19)
N4 Rh2 C57 106.33(19)
N8 Rh2 C55 157.38(19)
N4 Rh2 C55 114.99(19)
C57 Rh2 C55 65.6(2)
N8 Rh2 C54 118.62(18)
N4 Rh2 C54 153.73(18)
C57 Rh2 C54 65.7(2)
C55 Rh2 C54 38.8(2)
N8 Rh2 C56 147.39(19)
N4 Rh2 C56 92.46(18)
C57 Rh2 C56 39.5(2)
C55 Rh2 C56 38.7(2)
C54 Rh2 C56 65.2(2)
N8 Rh2 C53 97.28(18)
N4 Rh2 C53 144.3(2)
C57 Rh2 C53 38.8(2)
C55 Rh2 C53 64.7(2)
C54 Rh2 C53 38.8(2)
C56 Rh2 C53 64.9(2)
N8 Rh2 N3 85.82(16)
N4 Rh2 N3 79.53(15)
C57 Rh2 N3 163.39(18)
C55 Rh2 N3 97.85(18)
C54 Rh2 N3 102.09(18)
C56 Rh2 N3 126.27(18)
C53 Rh2 N3 136.0(2)
C7 N1 C1 102.1(4)
C7 N1 Rh1 109.9(3)
C1 N1 Rh1 147.3(3)
C8 N2 C9 102.7(4)
C8 N2 Rh1 108.2(3)
C9 N2 Rh1 148.3(4)
C8 N3 C14 103.1(4)
C8 N3 Rh2 109.2(3)
C14 N3 Rh2 146.9(3)
C7 N4 C6 102.5(4)
C7 N4 Rh2 110.7(3)
C6 N4 Rh2 146.4(4)
C15 N5 C17 106.7(4)
C15 N5 Rh1 125.1(3)
C17 N5 Rh1 128.2(4)
C15 N6 C16 107.6(4)
C15 N6 C18 124.9(5)
C16 N6 C18 127.4(4)
C42 N7 C40 105.6(4)
C42 N7 C37 128.6(4)
C40 N7 C37 125.8(5)
C40 N8 C41 106.3(4)
C40 N8 Rh2 125.0(4)
C41 N8 Rh2 128.5(4)
O2 S1 O3 115.2(3)
O2 S1 O1 115.2(3)
O3 S1 O1 114.6(3)
O2 S1 C63 103.1(2)
O3 S1 C63 103.4(3)
O1 S1 C63 102.9(3)
O5 S2 O4 118.3(4)
O5 S2 C64 114.0(6)
O4 S2 C64 106.8(6)
O5 S2 O6 108.9(4)
O4 S2 O6 108.5(3)
C64 S2 O6 98.4(6)
N1 C1 C2 129.7(5)
N1 C1 C6 108.3(4)
C2 C1 C6 121.9(5)
C1 C2 C3 116.1(5)
C4 C3 C2 122.0(5)
C3 C4 C5 121.6(5)
C4 C5 C6 117.9(5)
N4 C6 C5 131.0(5)
N4 C6 C1 108.5(5)
C5 C6 C1 120.4(5)
N4 C7 N1 118.6(4)
N4 C7 C8 120.3(5)
N1 C7 C8 120.3(5)
N3 C8 N2 118.1(4)
N3 C8 C7 119.8(5)
N2 C8 C7 121.1(4)
N2 C9 C10 131.1(5)
N2 C9 C14 108.6(4)
C10 C9 C14 120.2(5)
C11 C10 C9 116.9(5)
C10 C11 C12 122.9(5)
C13 C12 C11 121.3(5)
C12 C13 C14 117.1(5)
C13 C14 N3 130.9(5)
C13 C14 C9 121.5(5)
N3 C14 C9 107.5(4)
N5 C15 N6 110.2(5)
C17 C16 N6 107.2(5)
C16 C17 N5 108.3(5)
C23 C18 C19 121.4(5)
C23 C18 N6 120.0(5)
C19 C18 N6 118.6(5)
C18 C19 C20 118.5(5)
C21 C20 C19 120.6(5)
C20 C21 C22 119.0(5)
C20 C21 C24 122.7(5)
C22 C21 C24 118.2(6)
C23 C22 C21 120.8(6)
C18 C23 C22 119.7(5)
C25 C24 C21 129.2(6)
C24 C25 C26 128.6(6)
C31 C26 C27 116.5(6)
C31 C26 C25 124.2(5)
C27 C26 C25 119.3(5)
C28 C27 C26 120.7(5)
C27 C28 C29 122.1(6)
C28 C29 C30 117.1(6)
C28 C29 C32 120.1(5)
C30 C29 C32 122.7(5)
C31 C30 C29 120.7(5)
C30 C31 C26 122.5(5)
C33 C32 C29 129.1(6)
C32 C33 C34 127.8(6)
C39 C34 C35 116.4(5)
C39 C34 C33 119.8(5)
C35 C34 C33 123.8(5)
C36 C35 C34 121.9(5)
C35 C36 C37 119.1(5)
C38 C37 C36 120.5(5)
C38 C37 N7 120.1(5)
C36 C37 N7 119.4(5)
C37 C38 C39 119.2(5)
C38 C39 C34 122.8(5)
N8 C40 N7 110.7(5)
C42 C41 N8 109.1(5)
C41 C42 N7 108.4(5)
C47 C43 C44 107.9(4)
C47 C43 C48 125.1(5)
C44 C43 C48 126.6(5)
C47 C43 Rh1 71.5(3)
C44 C43 Rh1 71.7(3)
C48 C43 Rh1 128.0(4)
C45 C44 C43 108.5(5)
C45 C44 C49 125.4(5)
C43 C44 C49 126.0(5)
C45 C44 Rh1 69.2(3)
C43 C44 Rh1 69.2(3)
C49 C44 Rh1 126.2(4)
C44 C45 C46 108.0(4)
C44 C45 C50 126.5(5)
C46 C45 C50 125.3(5)
C44 C45 Rh1 72.3(3)
C46 C45 Rh1 70.9(3)
C50 C45 Rh1 126.2(4)
C47 C46 C45 106.8(5)
C47 C46 C51 127.3(5)
C45 C46 C51 125.7(5)
C47 C46 Rh1 70.9(3)
C45 C46 Rh1 69.1(3)
C51 C46 Rh1 129.0(4)
C43 C47 C46 108.5(4)
C43 C47 C52 125.0(5)
C46 C47 C52 126.4(5)
C43 C47 Rh1 69.6(3)
C46 C47 Rh1 70.2(3)
C52 C47 Rh1 128.1(4)
C57 C53 C54 108.6(5)
C57 C53 C58 125.0(6)
C54 C53 C58 126.4(6)
C57 C53 Rh2 69.3(3)
C54 C53 Rh2 70.3(3)
C58 C53 Rh2 127.7(4)
C55 C54 C53 107.3(5)
C55 C54 C59 125.3(5)
C53 C54 C59 127.0(5)
C55 C54 Rh2 70.2(3)
C53 C54 Rh2 71.0(3)
C59 C54 Rh2 129.9(4)
C56 C55 C54 109.1(5)
C56 C55 C60 127.1(5)
C54 C55 C60 123.8(5)
C56 C55 Rh2 71.2(3)
C54 C55 Rh2 71.0(3)
C60 C55 Rh2 125.4(4)
C55 C56 C57 107.3(5)
C55 C56 C61 126.3(5)
C57 C56 C61 126.4(5)
C55 C56 Rh2 70.1(3)
C57 C56 Rh2 69.2(3)
C61 C56 Rh2 126.1(4)
C53 C57 C56 107.6(5)
C53 C57 C62 124.9(5)
C56 C57 C62 126.8(5)
C53 C57 Rh2 71.9(3)
C56 C57 Rh2 71.4(3)
C62 C57 Rh2 129.8(4)
F3 C63 F1 106.7(5)
F3 C63 F2 108.1(4)
F1 C63 F2 105.9(4)
F3 C63 S1 112.3(4)
F1 C63 S1 112.7(4)
F2 C63 S1 110.8(4)
F5 C64 F6 129.3(15)
F5 C64 F4 120.3(14)
F6 C64 F4 89.9(12)
F5 C64 S2 102.3(10)
F6 C64 S2 107.5(10)
F4 C64 S2 105.8(10)
O7 C66 C65 137.6(18)
O7 C67 C68 114(2)
C66 O7 C67 140.6(17)

loop_
_geom_bond_atom_site_label_1
_geom_bond_atom_site_label_2
_geom_bond_distance
Rh1 N5 2.101(4)
Rh1 C45 2.127(5)
Rh1 C43 2.135(5)
Rh1 N1 2.149(4)
Rh1 C46 2.151(5)
Rh1 C47 2.160(5)
Rh1 C44 2.168(5)
Rh1 N2 2.190(4)
Rh2 N8 2.104(4)
Rh2 N4 2.126(4)
Rh2 C57 2.127(5)
Rh2 C55 2.141(5)
Rh2 C54 2.151(5)
Rh2 C56 2.156(5)
Rh2 C53 2.161(5)
Rh2 N3 2.163(4)
N1 C7 1.340(6)
N1 C1 1.388(7)
N2 C8 1.338(6)
N2 C9 1.387(6)
N3 C8 1.325(6)
N3 C14 1.399(6)
N4 C7 1.309(6)
N4 C6 1.394(6)
N5 C15 1.323(7)
N5 C17 1.385(7)
N6 C15 1.345(6)
N6 C16 1.366(7)
N6 C18 1.442(6)
N7 C42 1.357(7)
N7 C40 1.357(6)
N7 C37 1.438(7)
N8 C40 1.317(7)
N8 C41 1.357(7)
O1 S1 1.446(4)
O2 S1 1.432(4)
O3 S1 1.440(4)
O4 S2 1.379(5)
O5 S2 1.369(5)
O6 S2 1.704(7)
S1 C63 1.813(6)
S2 C64 1.671(15)
F1 C63 1.327(6)
F2 C63 1.339(6)
F3 C63 1.324(6)
F4 C64 1.396(13)
F5 C64 1.265(14)
F6 C64 1.387(16)
C1 C2 1.395(7)
C1 C6 1.401(7)
C2 C3 1.408(8)
C3 C4 1.375(8)
C4 C5 1.382(8)
C5 C6 1.396(7)
C7 C8 1.425(7)
C9 C10 1.396(7)
C9 C14 1.421(7)
C10 C11 1.377(7)
C11 C12 1.391(8)
C12 C13 1.378(8)
C13 C14 1.394(7)
C16 C17 1.350(7)
C18 C23 1.352(8)
C18 C19 1.390(7)
C19 C20 1.396(7)
C20 C21 1.375(8)
C21 C22 1.389(8)
C21 C24 1.484(8)
C22 C23 1.381(8)
C24 C25 1.338(8)
C25 C26 1.447(8)
C26 C31 1.389(7)
C26 C27 1.419(8)
C27 C28 1.368(8)
C28 C29 1.380(8)
C29 C30 1.415(8)
C29 C32 1.464(9)
C30 C31 1.359(8)
C32 C33 1.323(8)
C33 C34 1.479(8)
C34 C39 1.388(8)
C34 C35 1.394(8)
C35 C36 1.379(7)
C36 C37 1.393(7)
C37 C38 1.361(7)
C38 C39 1.377(7)
C41 C42 1.328(8)
C43 C47 1.430(7)
C43 C44 1.440(7)
C43 C48 1.492(7)
C44 C45 1.415(7)
C44 C49 1.475(7)
C45 C46 1.465(7)
C45 C50 1.494(7)
C46 C47 1.438(7)
C46 C51 1.472(7)
C47 C52 1.489(7)
C53 C57 1.426(8)
C53 C54 1.432(8)
C53 C58 1.502(8)
C54 C55 1.425(7)
C54 C59 1.497(8)
C55 C56 1.422(8)
C55 C60 1.500(8)
C56 C57 1.446(8)
C56 C61 1.468(8)
C57 C62 1.495(8)
C65 C66 1.410(14)
C66 O7 1.38(2)
C67 O7 1.43(2)
C67 C68 1.510(16)

loop_
_platon_squeeze_void_nr
_platon_squeeze_void_average_x
_platon_squeeze_void_average_y
_platon_squeeze_void_average_z
_platon_squeeze_void_volume
_platon_squeeze_void_count_electrons
1 0.327 0.387 0.081 15.2 -0.6
2 0.827 0.887 0.081 15.2 -0.6
3 0.500 0.720 0.250 273.1 23.5
4 1.000 0.220 0.250 273.1 23.5
5 0.500 0.139 0.250 66.4 -2.4
6 1.000 0.639 0.250 66.4 -2.4
7 0.173 0.887 0.419 15.2 -0.9
8 0.673 0.387 0.419 15.2 -0.9
9 0.327 0.613 0.581 15.2 -0.7
10 0.827 0.113 0.581 15.2 -0.7
11 0.500 0.280 0.750 273.9 23.3
12 1.000 0.780 0.750 273.9 23.3
13 0.500 0.861 0.750 65.6 -2.4
14 1.000 0.361 0.750 65.6 -2.4
15 0.173 0.113 0.919 15.2 -0.8
16 0.673 0.613 0.919 15.2 -0.8
